data_7702101
loop_
_publ_author_name
'Chang, Yao-Pang'
'Levason, William'
'Light, Mark E.'
'Reid, Gillian'

_publ_section_title
;
 Niobium tetrachloride complexes with thio-, seleno- and telluro-ether
 coordination - synthesis and structures.
;
_journal_issue 41
_journal_name_full 'Dalton transactions (Cambridge, England : 2003)'
_journal_page_first 16262
_journal_page_last 16274
_journal_paper_doi 10.1039/c6dt02979e
_journal_volume 45
_journal_year 2016
_chemical_formula_moiety 'C8 H18 Cl4 Nb S2'
_chemical_formula_sum 'C8 H18 Cl4 Nb S2'
_chemical_formula_weight 413.05
_chemical_properties_physical ', Air-sensitive,Moisture-sensitive'
_space_group_crystal_system monoclinic
_space_group_IT_number 14
_space_group_name_Hall '-P 2ybc'
_space_group_name_H-M_alt 'P 1 21/c 1'
_atom_sites_solution_hydrogens geom
_audit_creation_method SHELXL-2014/7
_audit_update_record
;
2016-07-18 deposited with the CCDC.
2016-09-13 downloaded from the CCDC.
;
_cell_angle_alpha 90
_cell_angle_beta 98.649(4)
_cell_angle_gamma 90
_cell_formula_units_Z 4
_cell_length_a 8.7424(4)
_cell_length_b 9.2175(3)
_cell_length_c 19.6381(9)
_cell_measurement_reflns_used 4510
_cell_measurement_temperature 100(2)
_cell_measurement_theta_max 29.7200
_cell_measurement_theta_min 2.1810
_cell_volume 1564.50(11)
_computing_cell_refinement 'Bruker FRAMBO'
_computing_data_collection 'Bruker FRAMBO'
_computing_data_reduction 'Bruker SAINT'
_computing_molecular_graphics 'Bruker SHELXTL'
_computing_publication_material 'Bruker SHELXTL'
_computing_structure_refinement 'SHELXL-2014/7 (Sheldrick, 2014)'
_computing_structure_solution 'Bruker SHELXTL'
_diffrn_ambient_temperature 100(2)
_diffrn_detector_area_resol_mean 28.5714
_diffrn_measured_fraction_theta_full 0.998
_diffrn_measured_fraction_theta_max 0.890
_diffrn_measurement_device_type 'Rigaku AFC12 (Right)'
_diffrn_measurement_method 'profile data from \w-scans'
_diffrn_radiation_type MoK\a
_diffrn_radiation_wavelength 0.71073
_diffrn_reflns_av_R_equivalents 0.0530
_diffrn_reflns_av_unetI/netI 0.0778
_diffrn_reflns_Laue_measured_fraction_full 0.998
_diffrn_reflns_Laue_measured_fraction_max 0.890
_diffrn_reflns_limit_h_max 11
_diffrn_reflns_limit_h_min -12
_diffrn_reflns_limit_k_max 12
_diffrn_reflns_limit_k_min -12
_diffrn_reflns_limit_l_max 21
_diffrn_reflns_limit_l_min -26
_diffrn_reflns_number 10862
_diffrn_reflns_point_group_measured_fraction_full 0.998
_diffrn_reflns_point_group_measured_fraction_max 0.890
_diffrn_reflns_theta_full 25.242
_diffrn_reflns_theta_max 29.903
_diffrn_reflns_theta_min 2.446
_diffrn_source 'Rotating Anode'
_exptl_absorpt_coefficient_mu 1.690
_exptl_absorpt_correction_T_max 1.00000
_exptl_absorpt_correction_T_min 0.64661
_exptl_absorpt_correction_type multi-scan
_exptl_absorpt_process_details
; 
CrysAlisPro 1.171.38.41 (Rigaku Oxford Diffraction, 2015) 
Empirical absorption correction using spherical harmonics, 
implemented in SCALE3 ABSPACK scaling algorithm. 
;
_exptl_crystal_colour Orange
_exptl_crystal_density_diffrn 1.754
_exptl_crystal_description Chip
_exptl_crystal_F_000 828
_exptl_crystal_size_max 0.123
_exptl_crystal_size_mid 0.088
_exptl_crystal_size_min 0.032
_refine_diff_density_max 2.370
_refine_diff_density_min -1.881
_refine_diff_density_rms 0.166
_refine_ls_extinction_method none
_refine_ls_goodness_of_fit_ref 1.034
_refine_ls_hydrogen_treatment constr
_refine_ls_matrix_type full
_refine_ls_number_parameters 140
_refine_ls_number_reflns 4029
_refine_ls_number_restraints 0
_refine_ls_restrained_S_all 1.034
_refine_ls_R_factor_all 0.1053
_refine_ls_R_factor_gt 0.0614
_refine_ls_shift/su_max 0.001
_refine_ls_shift/su_mean 0.000
_refine_ls_structure_factor_coef Fsqd
_refine_ls_weighting_details 'w=1/[\s^2^(Fo^2^)+(0.0455P)^2^+8.5153P] where P=(Fo^2^+2Fc^2^)/3'
_refine_ls_weighting_scheme calc
_refine_ls_wR_factor_gt 0.1221
_refine_ls_wR_factor_ref 0.1403
_reflns_Friedel_coverage 0.000
_reflns_number_gt 2763
_reflns_number_total 4029
_reflns_threshold_expression 'I > 2\s(I)'
_cod_data_source_file c6dt02979e2.cif
_cod_data_source_block 2016_2801r2
_cod_original_cell_volume 1564.49(11)
_cod_original_sg_symbol_H-M 'P 21/c'
_cod_database_code 7702101
_shelx_shelxl_version_number 2014/7
_shelx_space_group_comment
; 
The symmetry employed for this shelxl refinement is uniquely defined 
by the following loop, which should always be used as a source of 
symmetry information in preference to the above space-group names. 
They are only intended as comments. 
;
_shelx_estimated_absorpt_t_min 0.819
_shelx_estimated_absorpt_t_max 0.948

loop_
_space_group_symop_operation_xyz
'x, y, z'
'-x, y+1/2, -z+1/2'
'-x, -y, -z'
'x, -y-1/2, z-1/2'

loop_
_atom_site_label
_atom_site_type_symbol
_atom_site_fract_x
_atom_site_fract_y
_atom_site_fract_z
_atom_site_U_iso_or_equiv
_atom_site_adp_type
_atom_site_occupancy
_atom_site_site_symmetry_order
_atom_site_calc_flag
_atom_site_refinement_flags_posn
_atom_site_refinement_flags_adp
Nb1 Nb 0.19525(6) 0.76594(6) 0.14409(3) 0.02757(17) Uani 1 1 d . .
S2 S 0.16572(15) 1.04619(15) 0.10916(7) 0.0175(3) Uani 1 1 d . .
Cl4 Cl -0.03730(15) 0.82637(16) 0.18267(7) 0.0228(3) Uani 1 1 d . .
S1 S 0.33853(15) 0.88347(15) 0.26280(7) 0.0197(3) Uani 1 1 d . .
Cl1 Cl 0.45000(17) 0.79022(17) 0.12083(8) 0.0305(4) Uani 1 1 d . .
Cl3 Cl 0.2275(2) 0.53870(18) 0.19317(10) 0.0450(5) Uani 1 1 d . .
Cl2 Cl 0.0917(2) 0.6841(2) 0.03932(9) 0.0492(5) Uani 1 1 d . .
C8 C 0.2772(7) 1.0372(7) -0.0098(3) 0.0266(13) Uani 1 1 d . .
H8A H 0.1739 1.0677 -0.0316 0.040 Uiso 1 1 calc R U
H8B H 0.2791 0.9315 -0.0042 0.040 Uiso 1 1 calc R U
H8C H 0.3538 1.0661 -0.0389 0.040 Uiso 1 1 calc R U
C6 C 0.3150(6) 1.1084(6) 0.0597(3) 0.0206(12) Uani 1 1 d . .
H6 H 0.4183 1.0733 0.0826 0.025 Uiso 1 1 calc R U
C5 C 0.2174(7) 1.1309(6) 0.1926(3) 0.0257(13) Uani 1 1 d . .
H5A H 0.2342 1.2358 0.1858 0.031 Uiso 1 1 calc R U
H5B H 0.1293 1.1211 0.2186 0.031 Uiso 1 1 calc R U
C3 C 0.2738(7) 0.9984(7) 0.3869(3) 0.0281(13) Uani 1 1 d . .
H3A H 0.2098 0.9924 0.4238 0.042 Uiso 1 1 calc R U
H3B H 0.2718 1.0979 0.3692 0.042 Uiso 1 1 calc R U
H3C H 0.3805 0.9713 0.4052 0.042 Uiso 1 1 calc R U
C2 C 0.2101(6) 0.8947(6) 0.3285(3) 0.0224(12) Uani 1 1 d . .
H2 H 0.1054 0.9285 0.3067 0.027 Uiso 1 1 calc R U
C1 C 0.1983(8) 0.7416(7) 0.3550(3) 0.0315(14) Uani 1 1 d . .
H1A H 0.3011 0.7079 0.3758 0.047 Uiso 1 1 calc R U
H1B H 0.1576 0.6776 0.3167 0.047 Uiso 1 1 calc R U
H1C H 0.1286 0.7401 0.3897 0.047 Uiso 1 1 calc R U
C4 C 0.3602(7) 1.0689(6) 0.2356(3) 0.0267(13) Uani 1 1 d . .
H4A H 0.3879 1.1303 0.2769 0.032 Uiso 1 1 calc R U
H4B H 0.4470 1.0734 0.2085 0.032 Uiso 1 1 calc R U
C7 C 0.3180(8) 1.2728(7) 0.0549(3) 0.0332(15) Uani 1 1 d . .
H7A H 0.3910 1.3022 0.0242 0.050 Uiso 1 1 calc R U
H7B H 0.3504 1.3139 0.1008 0.050 Uiso 1 1 calc R U
H7C H 0.2143 1.3083 0.0365 0.050 Uiso 1 1 calc R U

loop_
_atom_site_aniso_label
_atom_site_aniso_U_11
_atom_site_aniso_U_22
_atom_site_aniso_U_33
_atom_site_aniso_U_23
_atom_site_aniso_U_13
_atom_site_aniso_U_12
Nb1 0.0275(3) 0.0230(3) 0.0366(3) -0.0004(3) 0.0192(2) -0.0007(2)
S2 0.0186(6) 0.0192(7) 0.0158(6) 0.0027(5) 0.0058(5) 0.0029(5)
Cl4 0.0189(6) 0.0285(7) 0.0225(7) -0.0006(6) 0.0086(5) -0.0040(5)
S1 0.0189(6) 0.0232(7) 0.0169(6) 0.0047(6) 0.0024(5) -0.0032(6)
Cl1 0.0252(7) 0.0311(8) 0.0392(9) 0.0139(7) 0.0177(6) 0.0109(6)
Cl3 0.0609(12) 0.0223(8) 0.0583(12) 0.0026(8) 0.0295(9) 0.0007(8)
Cl2 0.0501(11) 0.0648(13) 0.0332(9) -0.0026(9) 0.0080(8) -0.0050(9)
C8 0.028(3) 0.036(4) 0.018(3) 0.002(3) 0.008(2) -0.004(3)
C6 0.020(3) 0.025(3) 0.018(3) 0.005(2) 0.006(2) 0.000(2)
C5 0.047(4) 0.014(3) 0.019(3) 0.000(2) 0.016(3) 0.001(3)
C3 0.032(3) 0.029(3) 0.023(3) 0.001(3) 0.006(3) -0.001(3)
C2 0.022(3) 0.028(3) 0.018(3) 0.001(2) 0.004(2) -0.003(2)
C1 0.041(4) 0.032(4) 0.024(3) 0.000(3) 0.014(3) -0.014(3)
C4 0.035(3) 0.030(3) 0.015(3) 0.001(2) 0.003(2) -0.013(3)
C7 0.042(4) 0.024(3) 0.035(4) 0.006(3) 0.009(3) -0.005(3)

loop_
_atom_type_symbol
_atom_type_description
_atom_type_scat_dispersion_real
_atom_type_scat_dispersion_imag
_atom_type_scat_source
C C 0.0033 0.0016 'International Tables Vol C Tables 4.2.6.8 and 6.1.1.4'
H H 0.0000 0.0000 'International Tables Vol C Tables 4.2.6.8 and 6.1.1.4'
S S 0.1246 0.1234 'International Tables Vol C Tables 4.2.6.8 and 6.1.1.4'
Cl Cl 0.1484 0.1585 'International Tables Vol C Tables 4.2.6.8 and 6.1.1.4'
Nb Nb -2.0727 0.6215 'International Tables Vol C Tables 4.2.6.8 and 6.1.1.4'

loop_
_geom_angle_atom_site_label_1
_geom_angle_atom_site_label_2
_geom_angle_atom_site_label_3
_geom_angle
Cl2 Nb1 Cl3 94.86(8)
Cl2 Nb1 Cl4 97.24(6)
Cl3 Nb1 Cl4 97.95(6)
Cl2 Nb1 Cl1 96.72(7)
Cl3 Nb1 Cl1 96.20(6)
Cl4 Nb1 Cl1 159.16(6)
Cl2 Nb1 S2 94.55(7)
Cl3 Nb1 S2 170.26(6)
Cl4 Nb1 S2 78.36(5)
Cl1 Nb1 S2 85.18(5)
Cl2 Nb1 S1 173.81(6)
Cl3 Nb1 S1 89.54(6)
Cl4 Nb1 S1 86.44(5)
Cl1 Nb1 S1 78.44(5)
S2 Nb1 S1 81.28(4)
C5 S2 C6 104.1(3)
C5 S2 Nb1 100.54(19)
C6 S2 Nb1 112.89(19)
C4 S1 C2 104.9(3)
C4 S1 Nb1 100.32(18)
C2 S1 Nb1 112.08(18)
C6 C8 H8A 109.5
C6 C8 H8B 109.5
H8A C8 H8B 109.5
C6 C8 H8C 109.5
H8A C8 H8C 109.5
H8B C8 H8C 109.5
C8 C6 C7 112.4(5)
C8 C6 S2 105.5(4)
C7 C6 S2 111.4(4)
C8 C6 H6 109.1
C7 C6 H6 109.1
S2 C6 H6 109.1
C4 C5 S2 114.5(4)
C4 C5 H5A 108.6
S2 C5 H5A 108.6
C4 C5 H5B 108.6
S2 C5 H5B 108.6
H5A C5 H5B 107.6
C2 C3 H3A 109.5
C2 C3 H3B 109.5
H3A C3 H3B 109.5
C2 C3 H3C 109.5
H3A C3 H3C 109.5
H3B C3 H3C 109.5
C1 C2 C3 111.2(5)
C1 C2 S1 105.6(4)
C3 C2 S1 111.7(4)
C1 C2 H2 109.4
C3 C2 H2 109.4
S1 C2 H2 109.4
C2 C1 H1A 109.5
C2 C1 H1B 109.5
H1A C1 H1B 109.5
C2 C1 H1C 109.5
H1A C1 H1C 109.5
H1B C1 H1C 109.5
C5 C4 S1 114.1(4)
C5 C4 H4A 108.7
S1 C4 H4A 108.7
C5 C4 H4B 108.7
S1 C4 H4B 108.7
H4A C4 H4B 107.6
C6 C7 H7A 109.5
C6 C7 H7B 109.5
H7A C7 H7B 109.5
C6 C7 H7C 109.5
H7A C7 H7C 109.5
H7B C7 H7C 109.5

loop_
_geom_bond_atom_site_label_1
_geom_bond_atom_site_label_2
_geom_bond_distance
Nb1 Cl2 2.2500(19)
Nb1 Cl3 2.3052(17)
Nb1 Cl4 2.3411(14)
Nb1 Cl1 2.3505(15)
Nb1 S2 2.6752(15)
Nb1 S1 2.7016(15)
S2 C5 1.811(6)
S2 C6 1.832(5)
S1 C4 1.809(6)
S1 C2 1.837(6)
C8 C6 1.507(8)
C8 H8A 0.9800
C8 H8B 0.9800
C8 H8C 0.9800
C6 C7 1.519(8)
C6 H6 1.0000
C5 C4 1.510(8)
C5 H5A 0.9900
C5 H5B 0.9900
C3 C2 1.532(8)
C3 H3A 0.9800
C3 H3B 0.9800
C3 H3C 0.9800
C2 C1 1.513(8)
C2 H2 1.0000
C1 H1A 0.9800
C1 H1B 0.9800
C1 H1C 0.9800
C4 H4A 0.9900
C4 H4B 0.9900
C7 H7A 0.9800
C7 H7B 0.9800
C7 H7C 0.9800
